data_1558547
loop_
_publ_author_name
'Hooper, Thomas'
'Brown, Ryan'
'Rekhroukh, Feriel'
'Gar\,con, Mart\'i'
'White, Andrew J. P.'
'Costa, Paulo J.'
'Crimmin, Mark Richard'

_publ_section_title
;
 Catalyst Control of Selectivity in the C--O Bond Alumination of Biomass
 Derived Furans
;
_journal_name_full 'Chemical Science'
_journal_paper_doi 10.1039/D0SC01918F
_journal_year 2020
_chemical_formula_moiety 'C34 H47 Al N2 O'
_chemical_formula_sum 'C34 H47 Al N2 O'
_chemical_formula_weight 526.71
_chemical_properties_physical Air-sensitive,Moisture-sensitive
_space_group_crystal_system monoclinic
_space_group_IT_number 14
_space_group_name_Hall '-P 2ybc'
_space_group_name_H-M_alt 'P 1 21/c 1'
_atom_sites_solution_hydrogens geom
_atom_sites_solution_primary dual
_audit_creation_date 2018-08-01
_audit_creation_method
;
Olex2 1.2
(compiled 2018.05.29 svn.r3508 for OlexSys, GUI svn.r5506)
;
_audit_update_record
;
2019-12-19 deposited with the CCDC.	2020-07-06 downloaded from the CCDC.
;
_cell_angle_alpha 90
_cell_angle_beta 144.73(5)
_cell_angle_gamma 90
_cell_formula_units_Z 4
_cell_length_a 18.620(4)
_cell_length_b 8.9532(3)
_cell_length_c 32.557(7)
_cell_measurement_reflns_used 2685
_cell_measurement_temperature 173.00(14)
_cell_measurement_theta_max 72.8450
_cell_measurement_theta_min 4.0930
_cell_volume 3134(4)
_computing_cell_refinement 'CrysAlisPro 1.171.38.43 (Rigaku OD, 2015)'
_computing_data_collection 'CrysAlisPro 1.171.38.43 (Rigaku OD, 2015)'
_computing_data_reduction 'CrysAlisPro 1.171.38.43 (Rigaku OD, 2015)'
_computing_molecular_graphics 'Olex2 (Dolomanov et al., 2009)'
_computing_publication_material 'Olex2 (Dolomanov et al., 2009)'
_computing_structure_refinement 'ShelXL (Sheldrick, 2015)'
_computing_structure_solution 'ShelXT (Sheldrick, 2015)'
_diffrn_ambient_environment N~2~
_diffrn_ambient_temperature 173.00(14)
_diffrn_detector 'CCD plate'
_diffrn_detector_area_resol_mean 10.4115
_diffrn_detector_type Atlas
_diffrn_measured_fraction_theta_full 0.990
_diffrn_measured_fraction_theta_max 0.953
_diffrn_measurement_details
;
List of Runs (angles in degrees, time in seconds):

  # Type    Start    End  Width  t~exp~   \w     \q     \k     \f   Frames
#--------------------------------------------------------------------------
  1  \w    -63.00  28.00   1.00   10.06    --  -41.98  38.00 120.00   91
  2  \w   -110.00 -22.00   1.00   10.06    --  -41.98 -38.00 -60.00   88
  3  \w     38.00 131.00   1.00   85.77    --  106.38 -61.00   0.00   93
  4  \w    109.00 178.00   1.00   85.77    --  106.38  45.00  30.00   69
  5  \w     89.00 174.00   1.00   85.77    --  106.38  77.00 120.00   85
  6  \w     33.00 121.00   1.00   85.77    --  106.38-125.00 -90.00   88
;
_diffrn_measurement_device 'four-circle diffractometer'
_diffrn_measurement_device_type 'Xcalibur, Atlas, Ultra'
_diffrn_measurement_method '\w scans'
_diffrn_orient_matrix_type 'CrysAlisPro convention (1999,Acta A55,543-557)'
_diffrn_orient_matrix_UB_11 0.1384201000
_diffrn_orient_matrix_UB_12 0.0344325000
_diffrn_orient_matrix_UB_13 0.0723063000
_diffrn_orient_matrix_UB_21 -0.0363056000
_diffrn_orient_matrix_UB_22 0.1469133000
_diffrn_orient_matrix_UB_23 0.0046049000
_diffrn_orient_matrix_UB_31 -0.0066121000
_diffrn_orient_matrix_UB_32 -0.0827757000
_diffrn_orient_matrix_UB_33 0.0383324000
_diffrn_radiation_monochromator mirror
_diffrn_radiation_probe x-ray
_diffrn_radiation_type CuK\a
_diffrn_radiation_wavelength 1.54184
_diffrn_reflns_av_R_equivalents 0.0436
_diffrn_reflns_av_unetI/netI 0.0766
_diffrn_reflns_Laue_measured_fraction_full 0.990
_diffrn_reflns_Laue_measured_fraction_max 0.953
_diffrn_reflns_limit_h_max 22
_diffrn_reflns_limit_h_min -22
_diffrn_reflns_limit_k_max 7
_diffrn_reflns_limit_k_min -10
_diffrn_reflns_limit_l_max 39
_diffrn_reflns_limit_l_min -29
_diffrn_reflns_number 9853
_diffrn_reflns_point_group_measured_fraction_full 0.990
_diffrn_reflns_point_group_measured_fraction_max 0.953
_diffrn_reflns_theta_full 67.684
_diffrn_reflns_theta_max 73.865
_diffrn_reflns_theta_min 4.111
_diffrn_source 'fine-focus sealed X-ray tube'
_diffrn_source_type 'Enhance Ultra (Cu) X-ray Source'
_exptl_absorpt_coefficient_mu 0.760
_exptl_absorpt_correction_T_max 0.978
_exptl_absorpt_correction_T_min 0.918
_exptl_absorpt_correction_type analytical
_exptl_absorpt_process_details
;
CrysAlisPro 1.171.38.43 (Rigaku Oxford Diffraction, 2015)
Analytical numeric absorption correction using a multifaceted crystal
			model based on expressions derived by R.C. Clark & J.S. Reid.
(Clark, R. C. & Reid, J. S. (1995). Acta Cryst. A51, 887-897)
Empirical absorption correction using spherical harmonics,
 implemented in SCALE3 ABSPACK scaling algorithm.
;
_exptl_crystal_colour colourless
_exptl_crystal_density_diffrn 1.116
_exptl_crystal_description block
_exptl_crystal_F_000 1144
_exptl_crystal_recrystallization_method 'Re-crystallisation from solvent: heptane'
_exptl_crystal_size_max 0.207
_exptl_crystal_size_mid 0.126
_exptl_crystal_size_min 0.031
_refine_diff_density_max 0.267
_refine_diff_density_min -0.272
_refine_diff_density_rms 0.041
_refine_ls_extinction_method none
_refine_ls_goodness_of_fit_ref 0.967
_refine_ls_hydrogen_treatment constr
_refine_ls_matrix_type full
_refine_ls_number_parameters 374
_refine_ls_number_reflns 6043
_refine_ls_number_restraints 0
_refine_ls_restrained_S_all 0.967
_refine_ls_R_factor_all 0.0866
_refine_ls_R_factor_gt 0.0494
_refine_ls_shift/su_max 0.000
_refine_ls_shift/su_mean 0.000
_refine_ls_structure_factor_coef Fsqd
_refine_ls_weighting_details 'w=1/[\s^2^(Fo^2^)+(0.0424P)^2^] where P=(Fo^2^+2Fc^2^)/3'
_refine_ls_weighting_scheme calc
_refine_ls_wR_factor_gt 0.1068
_refine_ls_wR_factor_ref 0.1196
_reflns_Friedel_coverage 0.000
_reflns_number_gt 3885
_reflns_number_total 6043
_reflns_threshold_expression 'I > 2\s(I)'
_cod_data_source_file d0sc01918f3.cif
_cod_data_source_block 4b
_cod_original_cell_volume 3134(2)
_cod_database_code 1558547
_shelx_shelxl_version_number 2017/1
_chemical_oxdiff_formula C34H47AlN2O
_chemical_oxdiff_usercomment TH341
_shelx_space_group_comment
;
The symmetry employed for this shelxl refinement is uniquely defined
by the following loop, which should always be used as a source of
symmetry information in preference to the above space-group names.
They are only intended as comments.
;
_reflns_odcompleteness_completeness 98.74
_reflns_odcompleteness_iscentric 1
_reflns_odcompleteness_theta 66.49
_olex2_refinement_description
;
1. Fixed Uiso
 At 1.2 times of:
  All C(H) groups
 At 1.5 times of:
  All C(H,H,H) groups
2. Uiso/Uaniso restraints and constraints
Uanis(O30) = Uanis(O30A)
Uanis(C31) = Uanis(C31A)
Uanis(C32) = Uanis(C32A)
Uanis(C33) = Uanis(C33A)
Uanis(C34) = Uanis(C34A)
Uanis(C35) = Uanis(C35A)
3. Others
 Sof(O30A)=Sof(C31A)=Sof(H31A)=Sof(C32A)=Sof(H32A)=Sof(C33A)=Sof(H33A)=
 Sof(C34A)=Sof(C35A)=Sof(H35D)=Sof(H35E)=Sof(H35F)=1-FVAR(1)
 Sof(O30)=Sof(C31)=Sof(H31)=Sof(C32)=Sof(H32)=Sof(C33)=Sof(H33)=Sof(C34)=
 Sof(C35)=Sof(H35A)=Sof(H35B)=Sof(H35C)=FVAR(1)
4.a Ternary CH refined with riding coordinates:
 C12(H12), C15(H15), C24(H24), C27(H27)
4.b Aromatic/amide H refined with riding coordinates:
 C2(H2), C8(H8), C9(H9), C10(H10), C20(H20), C21(H21), C22(H22), C31(H31),
 C32(H32), C33(H33), C31A(H31A), C32A(H32A), C33A(H33A)
4.c Idealised Me refined as rotating group:
 C4(H4A,H4B,H4C), C5(H5A,H5B,H5C), C13(H13A,H13B,H13C), C14(H14A,H14B,H14C),
 C16(H16A,H16B,H16C), C17(H17A,H17B,H17C), C25(H25A,H25B,H25C), C26(H26A,H26B,
 H26C), C28(H28A,H28B,H28C), C29(H29A,H29B,H29C), C35(H35A,H35B,H35C),
 C35A(H35D,H35E,H35F)
;
_olex2_submission_special_instructions 'No special instructions were received'
_oxdiff_exptl_absorpt_empirical_details
;
Empirical correction (ABSPACK) includes:
- Absorption correction using spherical harmonics
- Frame scaling
;
_oxdiff_exptl_absorpt_empirical_full_max 1.111
_oxdiff_exptl_absorpt_empirical_full_min 0.898

loop_
_space_group_symop_operation_xyz
'x, y, z'
'-x, y+1/2, -z+1/2'
'-x, -y, -z'
'x, -y-1/2, z-1/2'

loop_
_atom_site_label
_atom_site_type_symbol
_atom_site_fract_x
_atom_site_fract_y
_atom_site_fract_z
_atom_site_U_iso_or_equiv
_atom_site_adp_type
_atom_site_occupancy
_atom_site_site_symmetry_order
_atom_site_calc_flag
_atom_site_refinement_flags_posn
_atom_site_refinement_flags_adp
_atom_site_refinement_flags_occupancy
_atom_site_disorder_assembly
_atom_site_disorder_group
Al1 Al 0.33931(7) 0.43831(7) 0.28846(3) 0.03498(16) Uani 1 1 d . . . . .
N1 N 0.32170(16) 0.64223(18) 0.29378(9) 0.0264(3) Uani 1 1 d . . . . .
N3 N 0.23424(15) 0.44042(19) 0.19232(8) 0.0258(3) Uani 1 1 d . . . . .
C1 C 0.30455(19) 0.7433(2) 0.25597(11) 0.0278(4) Uani 1 1 d . . . . .
C2 C 0.2675(2) 0.7037(2) 0.19900(11) 0.0290(4) Uani 1 1 d . . . . .
H2 H 0.271849 0.780445 0.180933 0.035 Uiso 1 1 calc R . . . .
C3 C 0.22487(19) 0.5651(2) 0.16540(10) 0.0276(4) Uani 1 1 d . . . . .
C4 C 0.3255(2) 0.9063(2) 0.27430(12) 0.0361(5) Uani 1 1 d . . . . .
H4A H 0.283153 0.934038 0.280064 0.054 Uiso 1 1 calc GR . . . .
H4B H 0.292183 0.965808 0.236000 0.054 Uiso 1 1 calc GR . . . .
H4C H 0.414865 0.925388 0.318800 0.054 Uiso 1 1 calc GR . . . .
C5 C 0.1661(2) 0.5624(3) 0.09605(12) 0.0377(5) Uani 1 1 d . . . . .
H5A H 0.230825 0.548910 0.105378 0.057 Uiso 1 1 calc GR . . . .
H5B H 0.122558 0.656848 0.070841 0.057 Uiso 1 1 calc GR . . . .
H5C H 0.106744 0.479518 0.066746 0.057 Uiso 1 1 calc GR . . . .
C6 C 0.3288(2) 0.6965(2) 0.33916(11) 0.0275(4) Uani 1 1 d . . . . .
C7 C 0.2170(2) 0.7364(2) 0.30679(12) 0.0330(4) Uani 1 1 d . . . . .
C8 C 0.2249(2) 0.7968(3) 0.34975(14) 0.0448(6) Uani 1 1 d . . . . .
H8 H 0.150910 0.826150 0.328975 0.054 Uiso 1 1 calc R . . . .
C9 C 0.3381(3) 0.8149(3) 0.42198(14) 0.0499(6) Uani 1 1 d . . . . .
H9 H 0.341671 0.858055 0.450295 0.060 Uiso 1 1 calc R . . . .
C10 C 0.4456(2) 0.7704(3) 0.45288(12) 0.0441(6) Uani 1 1 d . . . . .
H10 H 0.522823 0.781159 0.502804 0.053 Uiso 1 1 calc R . . . .
C11 C 0.4442(2) 0.7098(2) 0.41266(11) 0.0330(4) Uani 1 1 d . . . . .
C12 C 0.0898(2) 0.7158(3) 0.22797(12) 0.0366(5) Uani 1 1 d . . . . .
H12 H 0.101912 0.664732 0.206580 0.044 Uiso 1 1 calc R . . . .
C13 C 0.0250(3) 0.8649(3) 0.18959(15) 0.0595(7) Uani 1 1 d . . . . .
H13A H 0.012280 0.917485 0.209704 0.089 Uiso 1 1 calc GR . . . .
H13B H -0.055600 0.846750 0.138826 0.089 Uiso 1 1 calc GR . . . .
H13C H 0.076878 0.926130 0.195647 0.089 Uiso 1 1 calc GR . . . .
C14 C 0.0068(3) 0.6166(4) 0.21556(16) 0.0565(7) Uani 1 1 d . . . . .
H14A H 0.048178 0.520649 0.239641 0.085 Uiso 1 1 calc GR . . . .
H14B H -0.072367 0.599715 0.164421 0.085 Uiso 1 1 calc GR . . . .
H14C H -0.008883 0.665758 0.234645 0.085 Uiso 1 1 calc GR . . . .
C15 C 0.5659(2) 0.6640(3) 0.44971(12) 0.0388(5) Uani 1 1 d . . . . .
H15 H 0.546089 0.618122 0.413244 0.047 Uiso 1 1 calc R . . . .
C16 C 0.6331(3) 0.5470(3) 0.50672(15) 0.0553(7) Uani 1 1 d . . . . .
H16A H 0.659675 0.591471 0.545205 0.083 Uiso 1 1 calc GR . . . .
H16B H 0.706050 0.510834 0.525751 0.083 Uiso 1 1 calc GR . . . .
H16C H 0.576769 0.463245 0.485924 0.083 Uiso 1 1 calc GR . . . .
C17 C 0.6504(3) 0.7979(3) 0.48152(16) 0.0554(7) Uani 1 1 d . . . . .
H17A H 0.606321 0.871804 0.444154 0.083 Uiso 1 1 calc GR . . . .
H17B H 0.725475 0.765016 0.502065 0.083 Uiso 1 1 calc GR . . . .
H17C H 0.673838 0.842996 0.518765 0.083 Uiso 1 1 calc GR . . . .
C18 C 0.17671(19) 0.3033(2) 0.15165(10) 0.0275(4) Uani 1 1 d . . . . .
C19 C 0.2350(2) 0.2137(2) 0.14887(11) 0.0302(4) Uani 1 1 d . . . . .
C20 C 0.1762(2) 0.0809(2) 0.11041(12) 0.0362(5) Uani 1 1 d . . . . .
H20 H 0.212976 0.019563 0.107110 0.043 Uiso 1 1 calc R . . . .
C21 C 0.0665(2) 0.0360(3) 0.07706(12) 0.0417(5) Uani 1 1 d . . . . .
H21 H 0.029263 -0.056028 0.051913 0.050 Uiso 1 1 calc R . . . .
C22 C 0.0103(2) 0.1256(3) 0.08031(12) 0.0379(5) Uani 1 1 d . . . . .
H22 H -0.065674 0.094280 0.056961 0.046 Uiso 1 1 calc R . . . .
C23 C 0.06336(19) 0.2602(2) 0.11712(10) 0.0297(4) Uani 1 1 d . . . . .
C24 C 0.3587(2) 0.2521(3) 0.18706(13) 0.0370(5) Uani 1 1 d . . . . .
H24 H 0.384894 0.352392 0.209721 0.044 Uiso 1 1 calc R . . . .
C25 C 0.4581(2) 0.1389(3) 0.24583(15) 0.0458(6) Uani 1 1 d . . . . .
H25A H 0.538335 0.168710 0.271578 0.069 Uiso 1 1 calc GR . . . .
H25B H 0.435182 0.039948 0.224727 0.069 Uiso 1 1 calc GR . . . .
H25C H 0.464638 0.135435 0.278880 0.069 Uiso 1 1 calc GR . . . .
C26 C 0.3501(3) 0.2609(3) 0.13604(17) 0.0552(7) Uani 1 1 d . . . . .
H26A H 0.330342 0.161915 0.115763 0.083 Uiso 1 1 calc GR . . . .
H26B H 0.429844 0.294842 0.162112 0.083 Uiso 1 1 calc GR . . . .
H26C H 0.284553 0.331565 0.097687 0.083 Uiso 1 1 calc GR . . . .
C27 C -0.0022(2) 0.3608(3) 0.11720(12) 0.0369(5) Uani 1 1 d . . . . .
H27 H 0.063348 0.414093 0.163926 0.044 Uiso 1 1 calc R . . . .
C28 C -0.0796(3) 0.4787(3) 0.05898(17) 0.0573(7) Uani 1 1 d . . . . .
H28A H -0.122564 0.540975 0.059234 0.086 Uiso 1 1 calc GR . . . .
H28B H -0.141053 0.429605 0.012641 0.086 Uiso 1 1 calc GR . . . .
H28C H -0.025015 0.541497 0.067659 0.086 Uiso 1 1 calc GR . . . .
C29 C -0.0835(3) 0.2758(3) 0.10968(15) 0.0503(6) Uani 1 1 d . . . . .
H29A H -0.151529 0.226562 0.063154 0.075 Uiso 1 1 calc GR . . . .
H29B H -0.118026 0.345773 0.113713 0.075 Uiso 1 1 calc GR . . . .
H29C H -0.033235 0.200479 0.147346 0.075 Uiso 1 1 calc GR . . . .
O30 O 0.4932(2) 0.4184(3) 0.33591(13) 0.0386(5) Uani 0.643(2) 1 d . . P A 1
C31 C 0.5781(5) 0.3169(5) 0.3884(2) 0.0411(9) Uani 0.643(2) 1 d . . P A 1
H31 H 0.656504 0.315446 0.411555 0.049 Uiso 0.643(2) 1 calc R . P A 1
C32 C 0.5598(5) 0.2209(4) 0.4094(2) 0.0478(9) Uani 0.643(2) 1 d . . P A 1
H32 H 0.625888 0.153395 0.445764 0.057 Uiso 0.643(2) 1 calc R . P A 1
C33 C 0.4506(5) 0.2061(6) 0.3836(3) 0.0376(12) Uani 0.643(2) 1 d . . P A 1
H33 H 0.452796 0.131425 0.405375 0.045 Uiso 0.643(2) 1 calc R . P A 1
C34 C 0.3439(4) 0.2887(4) 0.33099(19) 0.0373(7) Uani 0.643(2) 1 d . . P A 1
C35 C 0.2443(4) 0.2543(6) 0.3144(2) 0.0476(10) Uani 0.643(2) 1 d . . P A 1
H35A H 0.225473 0.343784 0.321825 0.071 Uiso 0.643(2) 1 calc GR . P A 1
H35B H 0.272096 0.174223 0.345785 0.071 Uiso 0.643(2) 1 calc GR . P A 1
H35C H 0.169446 0.222079 0.264782 0.071 Uiso 0.643(2) 1 calc GR . P A 1
O30A O 0.2443(4) 0.3419(5) 0.2872(2) 0.0386(5) Uani 0.357(2) 1 d . . P A 2
C31A C 0.2943(8) 0.2272(10) 0.3320(4) 0.0411(9) Uani 0.357(2) 1 d . . P A 2
H31A H 0.243403 0.185524 0.329172 0.049 Uiso 0.357(2) 1 calc R . P A 2
C32A C 0.3982(9) 0.1703(9) 0.3762(4) 0.0478(9) Uani 0.357(2) 1 d . . P A 2
H32A H 0.417681 0.089932 0.403194 0.057 Uiso 0.357(2) 1 calc R . P A 2
C33A C 0.4936(11) 0.2119(13) 0.3915(6) 0.0376(12) Uani 0.357(2) 1 d . . P A 2
H33A H 0.568366 0.155280 0.426369 0.045 Uiso 0.357(2) 1 calc R . P A 2
C34A C 0.4839(7) 0.3279(7) 0.3591(3) 0.0373(7) Uani 0.357(2) 1 d . . P A 2
C35A C 0.5955(10) 0.3556(11) 0.3850(6) 0.0476(10) Uani 0.357(2) 1 d . . P A 2
H35D H 0.568816 0.388282 0.345185 0.071 Uiso 0.357(2) 1 calc GR . P A 2
H35E H 0.643913 0.263348 0.405165 0.071 Uiso 0.357(2) 1 calc GR . P A 2
H35F H 0.646957 0.433490 0.421618 0.071 Uiso 0.357(2) 1 calc GR . P A 2

loop_
_atom_site_aniso_label
_atom_site_aniso_U_11
_atom_site_aniso_U_22
_atom_site_aniso_U_33
_atom_site_aniso_U_23
_atom_site_aniso_U_13
_atom_site_aniso_U_12
Al1 0.0465(4) 0.0247(3) 0.0293(3) 0.0007(3) 0.0301(3) 0.0024(3)
N1 0.0292(8) 0.0279(8) 0.0286(8) -0.0018(7) 0.0249(8) -0.0009(7)
N3 0.0281(8) 0.0266(8) 0.0287(7) -0.0027(7) 0.0244(7) -0.0023(7)
C1 0.0290(10) 0.0271(9) 0.0330(10) -0.0013(8) 0.0265(9) -0.0021(8)
C2 0.0368(10) 0.0270(9) 0.0347(10) 0.0006(8) 0.0316(9) -0.0016(8)
C3 0.0296(10) 0.0307(10) 0.0297(9) 0.0017(8) 0.0257(9) 0.0016(8)
C4 0.0511(13) 0.0257(10) 0.0439(12) -0.0032(9) 0.0414(12) -0.0051(9)
C5 0.0491(13) 0.0364(11) 0.0368(11) 0.0009(10) 0.0369(11) 0.0002(10)
C6 0.0373(11) 0.0242(9) 0.0310(9) -0.0009(8) 0.0299(9) -0.0017(8)
C7 0.0408(11) 0.0330(10) 0.0383(11) 0.0013(9) 0.0349(10) 0.0020(9)
C8 0.0494(14) 0.0578(15) 0.0474(13) 0.0001(12) 0.0437(12) 0.0065(12)
C9 0.0612(16) 0.0631(16) 0.0450(13) -0.0060(13) 0.0474(13) 0.0023(14)
C10 0.0474(13) 0.0526(13) 0.0319(11) -0.0037(11) 0.0323(11) -0.0002(12)
C11 0.0383(11) 0.0327(10) 0.0328(10) -0.0010(9) 0.0300(10) -0.0014(9)
C12 0.0323(11) 0.0453(12) 0.0370(11) -0.0026(10) 0.0293(10) 0.0022(10)
C13 0.0469(16) 0.0623(17) 0.0467(14) 0.0101(14) 0.0336(14) 0.0091(14)
C14 0.0449(15) 0.0638(16) 0.0595(16) -0.0041(14) 0.0423(14) -0.0069(14)
C15 0.0326(11) 0.0439(12) 0.0299(10) -0.0061(9) 0.0234(10) -0.0020(10)
C16 0.0508(15) 0.0434(13) 0.0524(14) 0.0039(12) 0.0382(13) 0.0055(13)
C17 0.0450(14) 0.0513(15) 0.0573(16) -0.0025(13) 0.0392(14) -0.0077(13)
C18 0.0332(10) 0.0278(9) 0.0274(9) -0.0016(8) 0.0259(9) -0.0012(8)
C19 0.0387(11) 0.0295(10) 0.0324(9) -0.0002(8) 0.0311(9) 0.0009(9)
C20 0.0470(13) 0.0312(10) 0.0379(11) -0.0057(9) 0.0362(11) -0.0016(9)
C21 0.0487(14) 0.0326(11) 0.0382(11) -0.0070(9) 0.0343(11) -0.0062(10)
C22 0.0335(11) 0.0396(11) 0.0346(11) -0.0076(10) 0.0266(10) -0.0088(10)
C23 0.0283(10) 0.0337(10) 0.0269(9) -0.0018(8) 0.0225(9) -0.0039(9)
C24 0.0444(12) 0.0353(11) 0.0500(12) -0.0029(10) 0.0424(12) -0.0004(10)
C25 0.0443(13) 0.0475(13) 0.0543(14) 0.0033(12) 0.0420(13) 0.0060(12)
C26 0.0734(18) 0.0578(15) 0.0756(18) 0.0071(15) 0.0692(17) 0.0080(15)
C27 0.0336(11) 0.0425(12) 0.0388(11) -0.0026(10) 0.0304(10) -0.0018(10)
C28 0.0574(16) 0.0622(17) 0.0745(18) 0.0246(15) 0.0584(16) 0.0232(14)
C29 0.0481(14) 0.0638(16) 0.0571(15) -0.0065(13) 0.0467(13) -0.0086(13)
O30 0.0358(11) 0.0386(11) 0.0372(10) 0.0030(9) 0.0290(10) 0.0044(9)
C31 0.043(2) 0.042(2) 0.0398(17) 0.0028(17) 0.0343(16) 0.0071(17)
C32 0.062(3) 0.0345(17) 0.0399(17) 0.0021(14) 0.040(2) 0.0049(17)
C33 0.042(4) 0.0322(14) 0.0323(19) 0.0006(13) 0.029(3) 0.003(3)
C34 0.0479(18) 0.0359(15) 0.0379(15) -0.0107(13) 0.0370(15) -0.0126(14)
C35 0.046(2) 0.051(2) 0.046(2) 0.0090(18) 0.0377(19) -0.0027(19)
O30A 0.0358(11) 0.0386(11) 0.0372(10) 0.0030(9) 0.0290(10) 0.0044(9)
C31A 0.043(2) 0.042(2) 0.0398(17) 0.0028(17) 0.0343(16) 0.0071(17)
C32A 0.062(3) 0.0345(17) 0.0399(17) 0.0021(14) 0.040(2) 0.0049(17)
C33A 0.042(4) 0.0322(14) 0.0323(19) 0.0006(13) 0.029(3) 0.003(3)
C34A 0.0479(18) 0.0359(15) 0.0379(15) -0.0107(13) 0.0370(15) -0.0126(14)
C35A 0.046(2) 0.051(2) 0.046(2) 0.0090(18) 0.0377(19) -0.0027(19)

loop_
_atom_type_symbol
_atom_type_description
_atom_type_scat_dispersion_real
_atom_type_scat_dispersion_imag
_atom_type_scat_source
C C 0.0181 0.0091 'International Tables Vol C Tables 4.2.6.8 and 6.1.1.4'
H H 0.0000 0.0000 'International Tables Vol C Tables 4.2.6.8 and 6.1.1.4'
N N 0.0311 0.0180 'International Tables Vol C Tables 4.2.6.8 and 6.1.1.4'
O O 0.0492 0.0322 'International Tables Vol C Tables 4.2.6.8 and 6.1.1.4'
Al Al 0.2130 0.2455 'International Tables Vol C Tables 4.2.6.8 and 6.1.1.4'

loop_
_exptl_crystal_face_index_h
_exptl_crystal_face_index_k
_exptl_crystal_face_index_l
_exptl_crystal_face_perp_dist
0 0 -1 0.0220
-3 5 3 0.0684
0 0 1 0.0088
-1 0 2 0.0545
4 -5 -4 0.0489
5 0 -6 0.0719

loop_
_geom_angle_atom_site_label_1
_geom_angle_atom_site_label_2
_geom_angle_atom_site_label_3
_geom_angle
_geom_angle_site_symmetry_1
_geom_angle_site_symmetry_3
_geom_angle_publ_flag
N1 Al1 N3 96.83(8) . . ?
N1 Al1 O30A 102.05(14) . . ?
N3 Al1 O30A 105.93(16) . . ?
O30 Al1 N1 106.52(10) . . ?
O30 Al1 N3 100.74(12) . . ?
O30 Al1 C34 102.07(15) . . ?
C34 Al1 N1 121.94(12) . . ?
C34 Al1 N3 125.89(12) . . ?
C34A Al1 N1 126.1(2) . . ?
C34A Al1 N3 123.3(2) . . ?
C34A Al1 O30A 99.6(2) . . ?
C1 N1 Al1 119.85(13) . . ?
C1 N1 C6 117.60(16) . . ?
C6 N1 Al1 122.53(13) . . ?
C3 N3 Al1 119.60(14) . . ?
C3 N3 C18 120.31(16) . . ?
C18 N3 Al1 119.71(13) . . ?
N1 C1 C2 122.53(18) . . ?
N1 C1 C4 120.08(18) . . ?
C2 C1 C4 117.38(18) . . ?
C1 C2 H2 116.1 . . ?
C3 C2 C1 127.89(19) . . ?
C3 C2 H2 116.1 . . ?
N3 C3 C2 122.74(17) . . ?
N3 C3 C5 121.02(19) . . ?
C2 C3 C5 116.24(19) . . ?
C1 C4 H4A 109.5 . . ?
C1 C4 H4B 109.5 . . ?
C1 C4 H4C 109.5 . . ?
H4A C4 H4B 109.5 . . ?
H4A C4 H4C 109.5 . . ?
H4B C4 H4C 109.5 . . ?
C3 C5 H5A 109.5 . . ?
C3 C5 H5B 109.5 . . ?
C3 C5 H5C 109.5 . . ?
H5A C5 H5B 109.5 . . ?
H5A C5 H5C 109.5 . . ?
H5B C5 H5C 109.5 . . ?
C7 C6 N1 118.09(19) . . ?
C11 C6 N1 120.31(19) . . ?
C11 C6 C7 121.60(19) . . ?
C6 C7 C12 123.05(19) . . ?
C8 C7 C6 117.9(2) . . ?
C8 C7 C12 119.1(2) . . ?
C7 C8 H8 119.3 . . ?
C9 C8 C7 121.3(2) . . ?
C9 C8 H8 119.3 . . ?
C8 C9 H9 120.1 . . ?
C10 C9 C8 119.9(2) . . ?
C10 C9 H9 120.1 . . ?
C9 C10 H10 119.2 . . ?
C9 C10 C11 121.6(2) . . ?
C11 C10 H10 119.2 . . ?
C6 C11 C15 123.21(19) . . ?
C10 C11 C6 117.6(2) . . ?
C10 C11 C15 119.1(2) . . ?
C7 C12 H12 107.8 . . ?
C7 C12 C13 112.1(2) . . ?
C7 C12 C14 111.3(2) . . ?
C13 C12 H12 107.8 . . ?
C14 C12 H12 107.8 . . ?
C14 C12 C13 109.8(2) . . ?
C12 C13 H13A 109.5 . . ?
C12 C13 H13B 109.5 . . ?
C12 C13 H13C 109.5 . . ?
H13A C13 H13B 109.5 . . ?
H13A C13 H13C 109.5 . . ?
H13B C13 H13C 109.5 . . ?
C12 C14 H14A 109.5 . . ?
C12 C14 H14B 109.5 . . ?
C12 C14 H14C 109.5 . . ?
H14A C14 H14B 109.5 . . ?
H14A C14 H14C 109.5 . . ?
H14B C14 H14C 109.5 . . ?
C11 C15 H15 107.7 . . ?
C11 C15 C16 111.3(2) . . ?
C11 C15 C17 111.8(2) . . ?
C16 C15 H15 107.7 . . ?
C16 C15 C17 110.4(2) . . ?
C17 C15 H15 107.7 . . ?
C15 C16 H16A 109.5 . . ?
C15 C16 H16B 109.5 . . ?
C15 C16 H16C 109.5 . . ?
H16A C16 H16B 109.5 . . ?
H16A C16 H16C 109.5 . . ?
H16B C16 H16C 109.5 . . ?
C15 C17 H17A 109.5 . . ?
C15 C17 H17B 109.5 . . ?
C15 C17 H17C 109.5 . . ?
H17A C17 H17B 109.5 . . ?
H17A C17 H17C 109.5 . . ?
H17B C17 H17C 109.5 . . ?
C19 C18 N3 120.51(18) . . ?
C19 C18 C23 121.45(19) . . ?
C23 C18 N3 118.00(18) . . ?
C18 C19 C24 123.50(19) . . ?
C20 C19 C18 117.5(2) . . ?
C20 C19 C24 119.01(19) . . ?
C19 C20 H20 119.0 . . ?
C21 C20 C19 122.0(2) . . ?
C21 C20 H20 119.0 . . ?
C20 C21 H21 120.1 . . ?
C20 C21 C22 119.7(2) . . ?
C22 C21 H21 120.1 . . ?
C21 C22 H22 119.4 . . ?
C21 C22 C23 121.2(2) . . ?
C23 C22 H22 119.4 . . ?
C18 C23 C27 121.19(19) . . ?
C22 C23 C18 118.1(2) . . ?
C22 C23 C27 120.6(2) . . ?
C19 C24 H24 108.0 . . ?
C19 C24 C25 110.7(2) . . ?
C19 C24 C26 112.2(2) . . ?
C25 C24 H24 108.0 . . ?
C25 C24 C26 109.8(2) . . ?
C26 C24 H24 108.0 . . ?
C24 C25 H25A 109.5 . . ?
C24 C25 H25B 109.5 . . ?
C24 C25 H25C 109.5 . . ?
H25A C25 H25B 109.5 . . ?
H25A C25 H25C 109.5 . . ?
H25B C25 H25C 109.5 . . ?
C24 C26 H26A 109.5 . . ?
C24 C26 H26B 109.5 . . ?
C24 C26 H26C 109.5 . . ?
H26A C26 H26B 109.5 . . ?
H26A C26 H26C 109.5 . . ?
H26B C26 H26C 109.5 . . ?
C23 C27 H27 107.5 . . ?
C23 C27 C28 110.74(19) . . ?
C23 C27 C29 113.5(2) . . ?
C28 C27 H27 107.5 . . ?
C29 C27 H27 107.5 . . ?
C29 C27 C28 109.8(2) . . ?
C27 C28 H28A 109.5 . . ?
C27 C28 H28B 109.5 . . ?
C27 C28 H28C 109.5 . . ?
H28A C28 H28B 109.5 . . ?
H28A C28 H28C 109.5 . . ?
H28B C28 H28C 109.5 . . ?
C27 C29 H29A 109.5 . . ?
C27 C29 H29B 109.5 . . ?
C27 C29 H29C 109.5 . . ?
H29A C29 H29B 109.5 . . ?
H29A C29 H29C 109.5 . . ?
H29B C29 H29C 109.5 . . ?
C31 O30 Al1 122.5(3) . . ?
O30 C31 H31 117.7 . . ?
C32 C31 O30 124.6(5) . . ?
C32 C31 H31 117.7 . . ?
C31 C32 H32 116.4 . . ?
C31 C32 C33 127.2(5) . . ?
C33 C32 H32 116.4 . . ?
C32 C33 H33 116.7 . . ?
C34 C33 C32 126.6(5) . . ?
C34 C33 H33 116.7 . . ?
C33 C34 Al1 117.0(3) . . ?
C33 C34 C35 116.8(4) . . ?
C35 C34 Al1 126.2(3) . . ?
C34 C35 H35A 109.5 . . ?
C34 C35 H35B 109.5 . . ?
C34 C35 H35C 109.5 . . ?
H35A C35 H35B 109.5 . . ?
H35A C35 H35C 109.5 . . ?
H35B C35 H35C 109.5 . . ?
C31A O30A Al1 120.2(5) . . ?
O30A C31A H31A 116.1 . . ?
C32A C31A O30A 127.7(9) . . ?
C32A C31A H31A 116.1 . . ?
C31A C32A H32A 116.2 . . ?
C31A C32A C33A 127.6(9) . . ?
C33A C32A H32A 116.2 . . ?
C32A C33A H33A 117.6 . . ?
C34A C33A C32A 124.8(10) . . ?
C34A C33A H33A 117.6 . . ?
C33A C34A Al1 120.1(7) . . ?
C33A C34A C35A 116.0(8) . . ?
C35A C34A Al1 123.9(5) . . ?
C34A C35A H35D 109.5 . . ?
C34A C35A H35E 109.5 . . ?
C34A C35A H35F 109.5 . . ?
H35D C35A H35E 109.5 . . ?
H35D C35A H35F 109.5 . . ?
H35E C35A H35F 109.5 . . ?

loop_
_geom_bond_atom_site_label_1
_geom_bond_atom_site_label_2
_geom_bond_distance
_geom_bond_site_symmetry_2
_geom_bond_publ_flag
Al1 N1 1.8878(17) . ?
Al1 N3 1.904(2) . ?
Al1 O30 1.845(3) . ?
Al1 C34 1.878(4) . ?
Al1 O30A 1.938(5) . ?
Al1 C34A 1.845(8) . ?
N1 C1 1.339(3) . ?
N1 C6 1.455(2) . ?
N3 C3 1.340(3) . ?
N3 C18 1.446(3) . ?
C1 C2 1.397(3) . ?
C1 C4 1.503(3) . ?
C2 H2 0.9500 . ?
C2 C3 1.396(3) . ?
C3 C5 1.504(3) . ?
C4 H4A 0.9800 . ?
C4 H4B 0.9800 . ?
C4 H4C 0.9800 . ?
C5 H5A 0.9800 . ?
C5 H5B 0.9800 . ?
C5 H5C 0.9800 . ?
C6 C7 1.411(3) . ?
C6 C11 1.401(4) . ?
C7 C8 1.391(3) . ?
C7 C12 1.518(4) . ?
C8 H8 0.9500 . ?
C8 C9 1.380(4) . ?
C9 H9 0.9500 . ?
C9 C10 1.376(4) . ?
C10 H10 0.9500 . ?
C10 C11 1.397(3) . ?
C11 C15 1.515(3) . ?
C12 H12 1.0000 . ?
C12 C13 1.529(4) . ?
C12 C14 1.524(4) . ?
C13 H13A 0.9800 . ?
C13 H13B 0.9800 . ?
C13 H13C 0.9800 . ?
C14 H14A 0.9800 . ?
C14 H14B 0.9800 . ?
C14 H14C 0.9800 . ?
C15 H15 1.0000 . ?
C15 C16 1.522(4) . ?
C15 C17 1.525(4) . ?
C16 H16A 0.9800 . ?
C16 H16B 0.9800 . ?
C16 H16C 0.9800 . ?
C17 H17A 0.9800 . ?
C17 H17B 0.9800 . ?
C17 H17C 0.9800 . ?
C18 C19 1.412(3) . ?
C18 C23 1.412(3) . ?
C19 C20 1.393(3) . ?
C19 C24 1.513(3) . ?
C20 H20 0.9500 . ?
C20 C21 1.376(4) . ?
C21 H21 0.9500 . ?
C21 C22 1.388(3) . ?
C22 H22 0.9500 . ?
C22 C23 1.390(3) . ?
C23 C27 1.518(3) . ?
C24 H24 1.0000 . ?
C24 C25 1.527(4) . ?
C24 C26 1.535(3) . ?
C25 H25A 0.9800 . ?
C25 H25B 0.9800 . ?
C25 H25C 0.9800 . ?
C26 H26A 0.9800 . ?
C26 H26B 0.9800 . ?
C26 H26C 0.9800 . ?
C27 H27 1.0000 . ?
C27 C28 1.525(4) . ?
C27 C29 1.525(3) . ?
C28 H28A 0.9800 . ?
C28 H28B 0.9800 . ?
C28 H28C 0.9800 . ?
C29 H29A 0.9800 . ?
C29 H29B 0.9800 . ?
C29 H29C 0.9800 . ?
O30 C31 1.354(5) . ?
C31 H31 0.9500 . ?
C31 C32 1.305(6) . ?
C32 H32 0.9500 . ?
C32 C33 1.439(7) . ?
C33 H33 0.9500 . ?
C33 C34 1.368(6) . ?
C34 C35 1.480(6) . ?
C35 H35A 0.9800 . ?
C35 H35B 0.9800 . ?
C35 H35C 0.9800 . ?
O30A C31A 1.353(10) . ?
C31A H31A 0.9500 . ?
C31A C32A 1.236(12) . ?
C32A H32A 0.9500 . ?
C32A C33A 1.448(13) . ?
C33A H33A 0.9500 . ?
C33A C34A 1.384(13) . ?
C34A C35A 1.492(11) . ?
C35A H35D 0.9800 . ?
C35A H35E 0.9800 . ?
C35A H35F 0.9800 . ?

loop_
_geom_torsion_atom_site_label_1
_geom_torsion_atom_site_label_2
_geom_torsion_atom_site_label_3
_geom_torsion_atom_site_label_4
_geom_torsion
_geom_torsion_site_symmetry_1
_geom_torsion_site_symmetry_2
_geom_torsion_site_symmetry_3
_geom_torsion_site_symmetry_4
_geom_torsion_publ_flag
Al1 N1 C1 C2 16.8(3) . . . . ?
Al1 N1 C1 C4 -163.08(17) . . . . ?
Al1 N1 C6 C7 -104.3(2) . . . . ?
Al1 N1 C6 C11 76.4(2) . . . . ?
Al1 N3 C3 C2 -13.8(3) . . . . ?
Al1 N3 C3 C5 166.59(16) . . . . ?
Al1 N3 C18 C19 -92.8(2) . . . . ?
Al1 N3 C18 C23 85.2(2) . . . . ?
Al1 O30 C31 C32 2.1(5) . . . . ?
Al1 O30A C31A C32A -0.7(11) . . . . ?
N1 Al1 O30 C31 127.4(3) . . . . ?
N1 Al1 C34 C33 -117.6(3) . . . . ?
N1 Al1 C34 C35 60.4(4) . . . . ?
N1 Al1 C34A C33A 114.1(6) . . . . ?
N1 Al1 C34A C35A -65.7(7) . . . . ?
N1 C1 C2 C3 10.6(4) . . . . ?
N1 C6 C7 C8 -176.15(19) . . . . ?
N1 C6 C7 C12 4.1(3) . . . . ?
N1 C6 C11 C10 176.50(19) . . . . ?
N1 C6 C11 C15 -2.6(3) . . . . ?
N3 Al1 N1 C1 -31.94(17) . . . . ?
N3 Al1 N1 C6 149.51(16) . . . . ?
N3 Al1 O30 C31 -132.0(3) . . . . ?
N3 Al1 C34 C33 113.7(3) . . . . ?
N3 Al1 C34 C35 -68.2(4) . . . . ?
N3 Al1 C34A C33A -115.0(6) . . . . ?
N3 Al1 C34A C35A 65.3(7) . . . . ?
N3 C18 C19 C20 178.15(18) . . . . ?
N3 C18 C19 C24 0.1(3) . . . . ?
N3 C18 C23 C22 -177.52(18) . . . . ?
N3 C18 C23 C27 5.2(3) . . . . ?
C1 N1 C6 C7 77.1(2) . . . . ?
C1 N1 C6 C11 -102.2(2) . . . . ?
C1 C2 C3 N3 -12.1(3) . . . . ?
C1 C2 C3 C5 167.5(2) . . . . ?
C3 N3 C18 C19 80.0(3) . . . . ?
C3 N3 C18 C23 -102.0(2) . . . . ?
C4 C1 C2 C3 -169.6(2) . . . . ?
C6 N1 C1 C2 -164.63(19) . . . . ?
C6 N1 C1 C4 15.5(3) . . . . ?
C6 C7 C8 C9 -1.2(4) . . . . ?
C6 C7 C12 C13 -114.7(2) . . . . ?
C6 C7 C12 C14 121.9(2) . . . . ?
C6 C11 C15 C16 -122.0(2) . . . . ?
C6 C11 C15 C17 114.0(2) . . . . ?
C7 C6 C11 C10 -2.8(3) . . . . ?
C7 C6 C11 C15 178.1(2) . . . . ?
C7 C8 C9 C10 -1.1(4) . . . . ?
C8 C7 C12 C13 65.5(3) . . . . ?
C8 C7 C12 C14 -57.9(3) . . . . ?
C8 C9 C10 C11 1.5(4) . . . . ?
C9 C10 C11 C6 0.4(4) . . . . ?
C9 C10 C11 C15 179.5(2) . . . . ?
C10 C11 C15 C16 58.9(3) . . . . ?
C10 C11 C15 C17 -65.0(3) . . . . ?
C11 C6 C7 C8 3.2(3) . . . . ?
C11 C6 C7 C12 -176.6(2) . . . . ?
C12 C7 C8 C9 178.6(2) . . . . ?
C18 N3 C3 C2 173.35(18) . . . . ?
C18 N3 C3 C5 -6.3(3) . . . . ?
C18 C19 C20 C21 -1.0(3) . . . . ?
C18 C19 C24 C25 113.5(2) . . . . ?
C18 C19 C24 C26 -123.5(2) . . . . ?
C18 C23 C27 C28 82.7(3) . . . . ?
C18 C23 C27 C29 -153.3(2) . . . . ?
C19 C18 C23 C22 0.4(3) . . . . ?
C19 C18 C23 C27 -176.89(19) . . . . ?
C19 C20 C21 C22 1.1(3) . . . . ?
C20 C19 C24 C25 -64.5(3) . . . . ?
C20 C19 C24 C26 58.5(3) . . . . ?
C20 C21 C22 C23 -0.4(4) . . . . ?
C21 C22 C23 C18 -0.4(3) . . . . ?
C21 C22 C23 C27 177.0(2) . . . . ?
C22 C23 C27 C28 -94.5(3) . . . . ?
C22 C23 C27 C29 29.5(3) . . . . ?
C23 C18 C19 C20 0.3(3) . . . . ?
C23 C18 C19 C24 -177.76(19) . . . . ?
C24 C19 C20 C21 177.1(2) . . . . ?
O30 Al1 N1 C1 71.43(19) . . . . ?
O30 Al1 N1 C6 -107.11(19) . . . . ?
O30 Al1 C34 C33 0.8(3) . . . . ?
O30 Al1 C34 C35 178.9(3) . . . . ?
O30 C31 C32 C33 -2.0(7) . . . . ?
C31 C32 C33 C34 1.3(8) . . . . ?
C32 C33 C34 Al1 -0.8(6) . . . . ?
C32 C33 C34 C35 -179.0(4) . . . . ?
C34 Al1 N1 C1 -172.34(19) . . . . ?
C34 Al1 N1 C6 9.1(2) . . . . ?
C34 Al1 O30 C31 -1.4(3) . . . . ?
O30A Al1 N1 C1 -139.9(2) . . . . ?
O30A Al1 N1 C6 41.6(2) . . . . ?
O30A Al1 C34A C33A 1.4(7) . . . . ?
O30A Al1 C34A C35A -178.4(6) . . . . ?
O30A C31A C32A C33A 0.1(15) . . . . ?
C31A C32A C33A C34A 1.6(17) . . . . ?
C32A C33A C34A Al1 -2.3(13) . . . . ?
C32A C33A C34A C35A 177.5(9) . . . . ?
C34A Al1 N1 C1 108.6(3) . . . . ?
C34A Al1 N1 C6 -69.9(3) . . . . ?

loop_
_exptl_oxdiff_crystal_face_indexfrac_h
_exptl_oxdiff_crystal_face_indexfrac_k
_exptl_oxdiff_crystal_face_indexfrac_l
_exptl_oxdiff_crystal_face_x
_exptl_oxdiff_crystal_face_y
_exptl_oxdiff_crystal_face_z
0.0007 0.0004 -1.0004 -0.0722 -0.0046 -0.0384
-2.9940 4.9985 2.9904 -0.0261 0.8568 -0.2793
-0.0007 -0.0004 1.0004 0.0722 0.0046 0.0384
-1.0001 0.0000 1.9990 0.0061 0.0455 0.0832
3.9934 -4.9989 -3.9889 0.0922 -0.8978 0.2345
4.9975 -0.0015 -5.9933 0.2583 -0.2093 -0.2627
